data_7001624
loop_
_publ_author_name
'Miller, Philip W.'
'Long, Nicholas J.'
'White, Andrew J. P.'

_publ_section_title
;
 Synthesis, characterisation and coordination chemistry of a new
 multidentate P2N4 ligand system
;
_journal_issue 27
_journal_name_full 'Dalton Transactions'
_journal_page_first 5284
_journal_page_last 5286
_journal_paper_doi 10.1039/b905749h
_journal_year 2009
_chemical_formula_moiety 'C34 H40 N8 P2 Pt, C3 H6 O, 2(Cl O4)'
_chemical_formula_sum 'C37 H46 Cl2 N8 O9 P2 Pt'
_chemical_formula_weight 1074.75
_chemical_name_systematic
;
?
;
_space_group_IT_number 14
_symmetry_cell_setting monoclinic
_symmetry_space_group_name_Hall '-P 2ybc'
_symmetry_space_group_name_H-M 'P 1 21/c 1'
_atom_sites_solution_hydrogens geom
_atom_sites_solution_primary direct
_atom_sites_solution_secondary difmap
_audit_creation_method SHELXL-97
_cell_angle_alpha 90
_cell_angle_beta 90.4399(8)
_cell_angle_gamma 90
_cell_formula_units_Z 4
_cell_length_a 18.35407(18)
_cell_length_b 16.07748(18)
_cell_length_c 14.12043(14)
_cell_measurement_reflns_used 39557
_cell_measurement_temperature 173(2)
_cell_measurement_theta_max 32.2740
_cell_measurement_theta_min 3.7952
_cell_volume 4166.64(7)
_computing_cell_refinement 'CrysAlis RED, Oxford Diffraction Ltd'
_computing_data_collection 'CrysAlis CCD, Oxford Diffraction Ltd'
_computing_data_reduction 'CrysAlis RED, Oxford Diffraction Ltd'
_computing_molecular_graphics 'Bruker SHELXTL'
_computing_publication_material 'Bruker SHELXTL'
_computing_structure_refinement 'SHELXL-97 (Sheldrick, 1997)'
_computing_structure_solution 'SHELXS-97 (Sheldrick, 1990)'
_diffrn_ambient_temperature 173(2)
_diffrn_detector_area_resol_mean 15.9863
_diffrn_measured_fraction_theta_full 0.965
_diffrn_measured_fraction_theta_max 0.886
_diffrn_measurement_device_type 'OD Xcalibur 3'
_diffrn_measurement_method 'phi and omega scans'
_diffrn_radiation_monochromator graphite
_diffrn_radiation_source 'Enhance (Mo) X-ray Source'
_diffrn_radiation_type MoK\a
_diffrn_radiation_wavelength 0.71073
_diffrn_reflns_av_R_equivalents 0.0281
_diffrn_reflns_av_sigmaI/netI 0.0203
_diffrn_reflns_limit_h_max 27
_diffrn_reflns_limit_h_min -26
_diffrn_reflns_limit_k_max 23
_diffrn_reflns_limit_k_min -23
_diffrn_reflns_limit_l_max 20
_diffrn_reflns_limit_l_min -20
_diffrn_reflns_number 52846
_diffrn_reflns_theta_full 30.00
_diffrn_reflns_theta_max 32.39
_diffrn_reflns_theta_min 3.84
_diffrn_standards_number 0
_exptl_absorpt_coefficient_mu 3.636
_exptl_absorpt_correction_T_max 1.00000
_exptl_absorpt_correction_T_min 0.68312
_exptl_absorpt_correction_type multi-scan
_exptl_absorpt_process_details
;
CrysAlis RED, Oxford Diffraction Ltd.,
Version 1.171.32.5 (release 08-05-2007 CrysAlis171 .NET)
(compiled May 8 2007,13:10:02)
Empirical absorption correction using spherical harmonics,
implemented in SCALE3 ABSPACK scaling algorithm.
;
_exptl_crystal_colour Colourless
_exptl_crystal_density_diffrn 1.713
_exptl_crystal_density_method 'not measured'
_exptl_crystal_description blocks
_exptl_crystal_F_000 2152
_exptl_crystal_size_max 0.36
_exptl_crystal_size_mid 0.27
_exptl_crystal_size_min 0.25
_refine_diff_density_max 1.976
_refine_diff_density_min -1.024
_refine_diff_density_rms 0.116
_refine_ls_extinction_method none
_refine_ls_goodness_of_fit_ref 1.120
_refine_ls_hydrogen_treatment constr
_refine_ls_matrix_type full
_refine_ls_number_parameters 590
_refine_ls_number_reflns 13229
_refine_ls_number_restraints 236
_refine_ls_restrained_S_all 1.126
_refine_ls_R_factor_all 0.0403
_refine_ls_R_factor_gt 0.0309
_refine_ls_shift/su_max 0.002
_refine_ls_shift/su_mean 0.000
_refine_ls_structure_factor_coef Fsqd
_refine_ls_weighting_details 'calc w=1/[\s^2^(Fo^2^)+(0.0307P)^2^+8.4134P] where P=(Fo^2^+2Fc^2^)/3'
_refine_ls_weighting_scheme calc
_refine_ls_wR_factor_gt 0.0715
_refine_ls_wR_factor_ref 0.0800
_reflns_number_gt 11448
_reflns_number_total 13229
_reflns_threshold_expression >2sigma(I)
_cod_data_source_file b905749h.txt
_cod_data_source_block Compound_4
_cod_depositor_comments
;
The following automatic conversions were performed:
'_symmetry_cell_setting' value 'Monoclinic' changed to 'monoclinic'
according to '/home/saulius/struct/CIF-dictionaries/cif_core.dic'
dictionary named 'cif_core.dic' version 2.4.1 from 2010-06-29.

Automatic conversion script
Id: cif_fix_enum 1527 2010-12-29 10:47:43Z saulius 
;
_cod_original_sg_symbol_H-M P2(1)/c
_cod_database_code 7001624

loop_
_symmetry_equiv_pos_as_xyz
'x, y, z'
'-x, y+1/2, -z+1/2'
'-x, -y, -z'
'x, -y-1/2, z-1/2'

loop_
_atom_site_label
_atom_site_type_symbol
_atom_site_fract_x
_atom_site_fract_y
_atom_site_fract_z
_atom_site_U_iso_or_equiv
_atom_site_adp_type
_atom_site_occupancy
_atom_site_symmetry_multiplicity
_atom_site_calc_flag
_atom_site_refinement_flags
_atom_site_disorder_assembly
_atom_site_disorder_group
Pt Pt 0.288194(5) 0.586222(7) 0.488596(7) 0.02431(3) Uani 1 1 d . . .
P1 P 0.19235(4) 0.57842(5) 0.57934(5) 0.02585(14) Uani 1 1 d . . .
P2 P 0.29767(4) 0.45084(5) 0.49852(5) 0.02596(14) Uani 1 1 d . . .
C1 C 0.17043(17) 0.4699(2) 0.5972(2) 0.0318(6) Uani 1 1 d . . .
C2 C 0.1119(2) 0.4425(3) 0.6517(3) 0.0423(8) Uani 1 1 d . . .
H2A H 0.0784 0.4814 0.6775 0.051 Uiso 1 1 calc R . .
C3 C 0.1032(2) 0.3577(3) 0.6677(3) 0.0501(10) Uani 1 1 d . . .
H3A H 0.0638 0.3389 0.7055 0.060 Uiso 1 1 calc R . .
C4 C 0.1504(2) 0.3005(3) 0.6299(3) 0.0502(9) Uani 1 1 d . . .
H4A H 0.1435 0.2429 0.6419 0.060 Uiso 1 1 calc R . .
C5 C 0.2081(2) 0.3265(2) 0.5744(3) 0.0440(8) Uani 1 1 d . . .
H5A H 0.2401 0.2869 0.5470 0.053 Uiso 1 1 calc R . .
C6 C 0.21868(17) 0.4110(2) 0.5592(2) 0.0322(6) Uani 1 1 d . . .
C11 C 0.12178(16) 0.6236(2) 0.5048(2) 0.0343(6) Uani 1 1 d . . .
H11A H 0.1076 0.5819 0.4566 0.041 Uiso 1 1 calc R . .
H11B H 0.0786 0.6341 0.5446 0.041 Uiso 1 1 calc R . .
N12 N 0.14002(14) 0.7010(2) 0.45576(18) 0.0353(6) Uani 1 1 d . . .
C13 C 0.19982(17) 0.7498(2) 0.46738(19) 0.0315(6) Uani 1 1 d . . .
N14 N 0.26738(14) 0.71586(17) 0.48547(16) 0.0289(5) Uani 1 1 d . . .
C15 C 0.32435(18) 0.7675(2) 0.5042(2) 0.0320(6) Uani 1 1 d . . .
H15A H 0.3692 0.7429 0.5232 0.038 Uiso 1 1 calc R . .
C16 C 0.3218(2) 0.8515(2) 0.4977(2) 0.0431(8) Uani 1 1 d . . .
H16A H 0.3634 0.8849 0.5104 0.052 Uiso 1 1 calc R . .
C17 C 0.2552(3) 0.8864(3) 0.4715(3) 0.0519(10) Uani 1 1 d . . .
H17A H 0.2514 0.9449 0.4633 0.062 Uiso 1 1 calc R . .
C18 C 0.1950(2) 0.8373(2) 0.4576(2) 0.0430(8) Uani 1 1 d . . .
H18A H 0.1496 0.8622 0.4412 0.052 Uiso 1 1 calc R . .
C19 C 0.0741(2) 0.7383(3) 0.4148(3) 0.0508(10) Uani 1 1 d . . .
H19A H 0.0491 0.7710 0.4633 0.076 Uiso 1 1 calc R . .
H19B H 0.0416 0.6942 0.3917 0.076 Uiso 1 1 calc R . .
H19C H 0.0875 0.7746 0.3620 0.076 Uiso 1 1 calc R . .
C21 C 0.18972(17) 0.6245(2) 0.6986(2) 0.0316(6) Uani 1 1 d . . .
H21A H 0.1385 0.6263 0.7199 0.038 Uiso 1 1 calc R . .
H21B H 0.2169 0.5878 0.7428 0.038 Uiso 1 1 calc R . .
N22 N 0.21995(14) 0.70725(17) 0.70454(19) 0.0320(5) Uani 1 1 d . . .
C23 C 0.17399(16) 0.7749(2) 0.70221(19) 0.0281(5) Uani 1 1 d . . .
N24 N 0.10777(14) 0.76161(19) 0.66472(18) 0.0337(5) Uani 1 1 d . . .
C25 C 0.06083(19) 0.8252(3) 0.6629(2) 0.0411(8) Uani 1 1 d . . .
H25A H 0.0137 0.8158 0.6366 0.049 Uiso 1 1 calc R . .
C26 C 0.0769(2) 0.9035(2) 0.6971(3) 0.0469(9) Uani 1 1 d . . .
H26A H 0.0421 0.9472 0.6939 0.056 Uiso 1 1 calc R . .
C27 C 0.1452(2) 0.9163(2) 0.7361(3) 0.0456(9) Uani 1 1 d . . .
H27A H 0.1577 0.9694 0.7610 0.055 Uiso 1 1 calc R . .
C28 C 0.19513(19) 0.8528(2) 0.7390(2) 0.0361(7) Uani 1 1 d . . .
H28A H 0.2425 0.8610 0.7650 0.043 Uiso 1 1 calc R . .
C29 C 0.29614(18) 0.7148(3) 0.7320(2) 0.0388(7) Uani 1 1 d . . .
H29A H 0.3153 0.7681 0.7095 0.058 Uiso 1 1 calc R . .
H29B H 0.3240 0.6692 0.7039 0.058 Uiso 1 1 calc R . .
H29C H 0.3005 0.7122 0.8012 0.058 Uiso 1 1 calc R . .
C31 C 0.30555(19) 0.4078(2) 0.3792(2) 0.0345(6) Uani 1 1 d . . .
H31A H 0.3524 0.3777 0.3744 0.041 Uiso 1 1 calc R . .
H31B H 0.2659 0.3669 0.3689 0.041 Uiso 1 1 calc R . .
N32 N 0.30190(15) 0.4708(2) 0.30403(18) 0.0367(6) Uani 1 1 d . . .
C33 C 0.35631(17) 0.5304(2) 0.3012(2) 0.0343(7) Uani 1 1 d . . .
N34 N 0.36751(14) 0.57995(16) 0.37938(19) 0.0316(5) Uani 1 1 d . . .
C35 C 0.42310(18) 0.6338(2) 0.3795(3) 0.0393(7) Uani 1 1 d . . .
H35A H 0.4329 0.6642 0.4358 0.047 Uiso 1 1 calc R . .
C36 C 0.4666(2) 0.6475(3) 0.3027(3) 0.0543(11) Uani 1 1 d . . .
H36A H 0.5056 0.6863 0.3056 0.065 Uiso 1 1 calc R . .
C37 C 0.4521(2) 0.6032(3) 0.2210(3) 0.0600(13) Uani 1 1 d . . .
H37A H 0.4792 0.6141 0.1653 0.072 Uiso 1 1 calc R . .
C38 C 0.3989(2) 0.5438(3) 0.2202(3) 0.0497(10) Uani 1 1 d . . .
H38A H 0.3907 0.5115 0.1648 0.060 Uiso 1 1 calc R . .
C39 C 0.2808(3) 0.4325(3) 0.2132(3) 0.0551(11) Uani 1 1 d . . .
H39A H 0.2724 0.4762 0.1659 0.083 Uiso 1 1 calc R . .
H39B H 0.2360 0.4002 0.2214 0.083 Uiso 1 1 calc R . .
H39C H 0.3199 0.3957 0.1917 0.083 Uiso 1 1 calc R . .
C41 C 0.37660(16) 0.41152(19) 0.5653(2) 0.0291(5) Uani 1 1 d . . .
H41A H 0.3759 0.3500 0.5647 0.035 Uiso 1 1 calc R . .
H41B H 0.4219 0.4301 0.5342 0.035 Uiso 1 1 calc R . .
N42 N 0.37649(16) 0.44053(19) 0.66216(18) 0.0341(5) Uani 1 1 d . . .
C43 C 0.41261(17) 0.5123(2) 0.6853(2) 0.0316(6) Uani 1 1 d . . .
N44 N 0.44251(15) 0.55437(18) 0.61340(19) 0.0338(5) Uani 1 1 d . . .
C45 C 0.4842(2) 0.6205(2) 0.6349(3) 0.0419(8) Uani 1 1 d . . .
H45A H 0.5059 0.6502 0.5843 0.050 Uiso 1 1 calc R . .
C46 C 0.4972(2) 0.6477(3) 0.7255(3) 0.0517(10) Uani 1 1 d . . .
H46A H 0.5290 0.6932 0.7374 0.062 Uiso 1 1 calc R . .
C47 C 0.4627(2) 0.6073(3) 0.7987(3) 0.0524(11) Uani 1 1 d . . .
H47A H 0.4689 0.6264 0.8619 0.063 Uiso 1 1 calc R . .
C48 C 0.4195(2) 0.5393(3) 0.7799(2) 0.0414(8) Uani 1 1 d . . .
H48A H 0.3948 0.5112 0.8295 0.050 Uiso 1 1 calc R . .
C49 C 0.3442(2) 0.3889(3) 0.7343(3) 0.0512(10) Uani 1 1 d . . .
H49A H 0.3798 0.3795 0.7854 0.077 Uiso 1 1 calc R . .
H49B H 0.3299 0.3354 0.7066 0.077 Uiso 1 1 calc R . .
H49C H 0.3012 0.4168 0.7599 0.077 Uiso 1 1 calc R . .
Cl1 Cl 0.40786(5) 0.17834(5) 0.50001(5) 0.04146(18) Uani 1 1 d . . .
O11 O 0.39195(18) 0.20518(19) 0.59375(19) 0.0534(7) Uani 1 1 d . . .
O12 O 0.3920(3) 0.0926(2) 0.4912(3) 0.0909(15) Uani 1 1 d . . .
O13 O 0.3672(2) 0.2260(2) 0.4337(2) 0.0765(12) Uani 1 1 d . . .
O14 O 0.4836(2) 0.1921(3) 0.4843(3) 0.0976(16) Uani 1 1 d . . .
Cl2 Cl 0.0741(5) 0.1256(6) 0.8515(6) 0.0352(19) Uani 0.399(4) 1 d PD A 1
O21 O 0.0509(5) 0.1725(5) 0.9323(5) 0.049(2) Uiso 0.399(4) 1 d PD A 1
O22 O 0.1295(4) 0.0677(5) 0.8792(5) 0.0486(17) Uiso 0.399(4) 1 d PD A 1
O23 O 0.0110(5) 0.0825(6) 0.8148(8) 0.075(3) Uiso 0.399(4) 1 d PD A 1
O24 O 0.1013(7) 0.1779(7) 0.7788(7) 0.094(3) Uiso 0.399(4) 1 d PD A 1
Cl2' Cl 0.0723(6) 0.1312(7) 0.8401(8) 0.053(4) Uani 0.325(9) 1 d PD B 2
O21' O 0.0616(8) 0.2026(7) 0.8975(10) 0.077(6) Uiso 0.325(9) 1 d PD B 2
O22' O 0.0694(8) 0.0554(7) 0.8956(9) 0.087(4) Uiso 0.325(9) 1 d PD B 2
O23' O 0.0160(6) 0.1246(8) 0.7699(8) 0.072(4) Uiso 0.325(9) 1 d PD B 2
O24' O 0.1410(5) 0.1367(8) 0.7980(9) 0.080(4) Uiso 0.325(9) 1 d PD B 2
Cl2" Cl 0.0693(5) 0.1305(7) 0.8449(8) 0.034(3) Uani 0.276(9) 1 d PD C 3
O21" O 0.0568(7) 0.1917(8) 0.9166(10) 0.040(3) Uiso 0.276(9) 1 d PD C 3
O22" O 0.0244(7) 0.0600(7) 0.8647(9) 0.064(4) Uiso 0.276(9) 1 d PD C 3
O23" O 0.0528(9) 0.1633(9) 0.7541(8) 0.081(5) Uiso 0.276(9) 1 d PD C 3
O24" O 0.1443(5) 0.1043(9) 0.8483(10) 0.071(4) Uiso 0.276(9) 1 d PD C 3
O50 O 0.1102(4) 0.0106(3) 0.3970(4) 0.086(3) Uani 0.801(14) 1 d PD D 1
C50 C 0.1221(4) 0.0702(4) 0.4443(5) 0.0556(17) Uani 0.801(14) 1 d PD D 1
C51 C 0.1826(5) 0.1286(6) 0.4250(8) 0.095(3) Uani 0.801(14) 1 d PD D 1
H51A H 0.2106 0.1085 0.3707 0.142 Uiso 0.801(14) 1 calc PR D 1
H51B H 0.2146 0.1321 0.4807 0.142 Uiso 0.801(14) 1 calc PR D 1
H51C H 0.1628 0.1838 0.4106 0.142 Uiso 0.801(14) 1 calc PR D 1
C52 C 0.0775(5) 0.0926(5) 0.5282(6) 0.074(2) Uani 0.801(14) 1 d PD D 1
H52A H 0.0363 0.0542 0.5330 0.111 Uiso 0.801(14) 1 calc PR D 1
H52B H 0.0594 0.1496 0.5211 0.111 Uiso 0.801(14) 1 calc PR D 1
H52C H 0.1076 0.0887 0.5857 0.111 Uiso 0.801(14) 1 calc PR D 1
O50' O 0.1594(14) 0.0223(12) 0.3654(15) 0.073(7) Uiso 0.199(14) 1 d PD D 2
C50' C 0.1513(14) 0.0794(13) 0.4179(16) 0.059(7) Uiso 0.199(14) 1 d PD D 2
C51' C 0.1822(18) 0.1628(14) 0.399(2) 0.067(8) Uiso 0.199(14) 1 d PD D 2
H51D H 0.1681 0.1808 0.3353 0.100 Uiso 0.199(14) 1 calc PR D 2
H51E H 0.2354 0.1603 0.4042 0.100 Uiso 0.199(14) 1 calc PR D 2
H51F H 0.1635 0.2025 0.4457 0.100 Uiso 0.199(14) 1 calc PR D 2
C52' C 0.111(3) 0.072(2) 0.508(2) 0.114(17) Uiso 0.199(14) 1 d PD D 2
H52D H 0.0947 0.0144 0.5164 0.171 Uiso 0.199(14) 1 calc PR D 2
H52E H 0.0680 0.1087 0.5057 0.171 Uiso 0.199(14) 1 calc PR D 2
H52F H 0.1424 0.0883 0.5608 0.171 Uiso 0.199(14) 1 calc PR D 2

loop_
_atom_site_aniso_label
_atom_site_aniso_U_11
_atom_site_aniso_U_22
_atom_site_aniso_U_33
_atom_site_aniso_U_23
_atom_site_aniso_U_13
_atom_site_aniso_U_12
Pt 0.02069(5) 0.03005(6) 0.02220(5) -0.00183(4) 0.00090(3) 0.00309(4)
P1 0.0218(3) 0.0337(4) 0.0221(3) -0.0054(3) 0.0012(2) 0.0022(3)
P2 0.0249(3) 0.0284(3) 0.0247(3) -0.0055(3) 0.0035(2) 0.0016(3)
C1 0.0263(13) 0.0373(16) 0.0317(14) -0.0070(12) 0.0040(10) -0.0048(12)
C2 0.0332(16) 0.050(2) 0.0442(19) -0.0121(16) 0.0115(13) -0.0067(15)
C3 0.043(2) 0.055(2) 0.053(2) -0.0068(18) 0.0138(16) -0.0225(18)
C4 0.050(2) 0.041(2) 0.060(2) -0.0088(17) 0.0087(18) -0.0189(17)
C5 0.0436(19) 0.0356(18) 0.053(2) -0.0119(15) 0.0087(15) -0.0121(15)
C6 0.0278(13) 0.0339(15) 0.0350(15) -0.0072(12) 0.0034(11) -0.0077(12)
C11 0.0213(12) 0.0488(19) 0.0327(15) -0.0077(13) -0.0017(10) 0.0049(12)
N12 0.0281(12) 0.0537(17) 0.0241(11) -0.0010(11) -0.0012(9) 0.0133(12)
C13 0.0353(15) 0.0412(16) 0.0182(11) -0.0004(11) 0.0023(10) 0.0132(13)
N14 0.0337(12) 0.0359(13) 0.0172(10) 0.0001(9) 0.0018(8) 0.0101(10)
C15 0.0345(15) 0.0354(15) 0.0261(13) 0.0002(11) 0.0006(11) -0.0006(12)
C16 0.055(2) 0.0413(19) 0.0325(16) -0.0022(13) 0.0028(14) 0.0016(16)
C17 0.078(3) 0.0384(19) 0.0393(19) 0.0033(15) 0.0115(19) 0.016(2)
C18 0.052(2) 0.0453(19) 0.0317(16) 0.0057(14) 0.0070(14) 0.0222(17)
C19 0.0323(16) 0.084(3) 0.0359(17) 0.0065(18) -0.0040(13) 0.0222(19)
C21 0.0334(15) 0.0366(16) 0.0249(13) -0.0062(11) 0.0035(10) 0.0012(12)
N22 0.0278(12) 0.0355(13) 0.0326(13) -0.0080(10) 0.0001(9) -0.0009(10)
C23 0.0290(13) 0.0363(15) 0.0191(11) -0.0037(10) 0.0050(9) -0.0031(11)
N24 0.0296(12) 0.0434(15) 0.0281(12) -0.0079(11) 0.0026(9) -0.0005(11)
C25 0.0321(16) 0.055(2) 0.0364(16) -0.0028(15) 0.0024(12) 0.0064(15)
C26 0.049(2) 0.0406(19) 0.051(2) 0.0023(16) 0.0124(17) 0.0087(16)
C27 0.058(2) 0.0323(17) 0.046(2) -0.0054(14) 0.0131(17) -0.0067(16)
C28 0.0386(17) 0.0375(17) 0.0322(15) -0.0060(12) 0.0042(12) -0.0075(13)
C29 0.0300(15) 0.057(2) 0.0297(15) -0.0041(14) -0.0035(11) 0.0012(14)
C31 0.0335(15) 0.0416(17) 0.0285(14) -0.0091(12) 0.0004(11) 0.0038(13)
N32 0.0341(13) 0.0528(17) 0.0233(11) -0.0074(11) -0.0021(9) 0.0124(12)
C33 0.0284(14) 0.0489(18) 0.0256(13) 0.0051(12) 0.0027(10) 0.0189(13)
N34 0.0295(12) 0.0309(13) 0.0344(13) 0.0063(10) 0.0116(10) 0.0127(10)
C35 0.0308(15) 0.0320(16) 0.055(2) 0.0114(14) 0.0102(14) 0.0074(12)
C36 0.040(2) 0.051(2) 0.072(3) 0.029(2) 0.0241(19) 0.0140(17)
C37 0.052(2) 0.076(3) 0.052(2) 0.036(2) 0.0258(19) 0.026(2)
C38 0.047(2) 0.073(3) 0.0295(16) 0.0146(17) 0.0119(14) 0.027(2)
C39 0.061(3) 0.076(3) 0.0287(16) -0.0202(17) -0.0089(16) 0.021(2)
C41 0.0286(13) 0.0309(14) 0.0278(13) -0.0028(11) 0.0001(10) 0.0046(11)
N42 0.0389(14) 0.0389(14) 0.0246(11) 0.0000(10) -0.0001(10) -0.0006(12)
C43 0.0277(13) 0.0391(16) 0.0280(13) -0.0058(11) -0.0034(10) 0.0090(12)
N44 0.0343(13) 0.0335(13) 0.0338(13) -0.0051(10) 0.0011(10) 0.0022(11)
C45 0.0379(18) 0.0364(17) 0.051(2) -0.0087(15) 0.0012(14) 0.0029(14)
C46 0.0392(19) 0.051(2) 0.065(3) -0.027(2) -0.0043(17) 0.0022(17)
C47 0.0405(19) 0.069(3) 0.047(2) -0.030(2) -0.0093(16) 0.0145(18)
C48 0.0396(17) 0.055(2) 0.0298(15) -0.0109(14) -0.0040(12) 0.0101(16)
C49 0.057(2) 0.063(3) 0.0337(17) 0.0088(17) 0.0059(16) -0.011(2)
Cl1 0.0578(5) 0.0401(4) 0.0265(3) -0.0005(3) 0.0006(3) 0.0128(4)
O11 0.077(2) 0.0491(16) 0.0340(13) 0.0006(11) 0.0164(13) 0.0035(15)
O12 0.169(5) 0.0371(17) 0.066(2) -0.0109(15) -0.025(3) 0.015(2)
O13 0.122(3) 0.0547(19) 0.0519(18) 0.0015(15) -0.041(2) 0.018(2)
O14 0.066(2) 0.137(4) 0.090(3) 0.047(3) 0.037(2) 0.026(3)
Cl2 0.040(4) 0.035(3) 0.031(2) 0.001(2) 0.001(2) -0.002(2)
Cl2' 0.042(6) 0.054(5) 0.064(6) 0.010(4) 0.003(4) 0.010(3)
Cl2" 0.016(3) 0.033(5) 0.053(7) -0.017(4) 0.016(3) -0.005(3)
O50 0.121(6) 0.052(3) 0.086(4) -0.019(2) -0.028(4) 0.017(3)
C50 0.061(4) 0.046(3) 0.060(4) -0.002(2) -0.015(3) 0.019(3)
C51 0.093(6) 0.076(6) 0.116(8) -0.007(5) 0.045(6) 0.001(5)
C52 0.064(5) 0.078(5) 0.081(5) -0.004(4) -0.003(4) -0.006(4)

loop_
_atom_type_symbol
_atom_type_description
_atom_type_scat_dispersion_real
_atom_type_scat_dispersion_imag
_atom_type_scat_source
C C 0.0033 0.0016 'International Tables Vol C Tables 4.2.6.8 and 6.1.1.4'
H H 0.0000 0.0000 'International Tables Vol C Tables 4.2.6.8 and 6.1.1.4'
N N 0.0061 0.0033 'International Tables Vol C Tables 4.2.6.8 and 6.1.1.4'
O O 0.0106 0.0060 'International Tables Vol C Tables 4.2.6.8 and 6.1.1.4'
P P 0.1023 0.0942 'International Tables Vol C Tables 4.2.6.8 and 6.1.1.4'
Cl Cl 0.1484 0.1585 'International Tables Vol C Tables 4.2.6.8 and 6.1.1.4'
Pt Pt -1.7033 8.3905 'International Tables Vol C Tables 4.2.6.8 and 6.1.1.4'

loop_
_geom_angle_atom_site_label_1
_geom_angle_atom_site_label_2
_geom_angle_atom_site_label_3
_geom_angle
_geom_angle_site_symmetry_1
_geom_angle_site_symmetry_3
_geom_angle_publ_flag
N14 Pt N34 98.95(10) . . ?
N14 Pt P1 85.58(7) . . ?
N34 Pt P1 167.91(8) . . ?
N14 Pt P2 173.66(7) . . ?
N34 Pt P2 86.84(7) . . ?
P1 Pt P2 88.24(3) . . ?
C1 P1 C11 107.97(16) . . ?
C1 P1 C21 104.67(15) . . ?
C11 P1 C21 110.25(15) . . ?
C1 P1 Pt 108.51(10) . . ?
C11 P1 Pt 102.18(11) . . ?
C21 P1 Pt 122.65(11) . . ?
C6 P2 C31 111.83(15) . . ?
C6 P2 C41 105.50(15) . . ?
C31 P2 C41 105.99(14) . . ?
C6 P2 Pt 108.64(11) . . ?
C31 P2 Pt 108.94(12) . . ?
C41 P2 Pt 115.95(10) . . ?
C2 C1 C6 119.2(3) . . ?
C2 C1 P1 123.5(3) . . ?
C6 C1 P1 117.1(2) . . ?
C3 C2 C1 119.2(3) . . ?
C4 C3 C2 121.2(3) . . ?
C3 C4 C5 120.3(4) . . ?
C6 C5 C4 119.3(4) . . ?
C5 C6 C1 120.7(3) . . ?
C5 C6 P2 122.2(3) . . ?
C1 C6 P2 116.9(2) . . ?
N12 C11 P1 116.7(2) . . ?
C13 N12 C11 128.4(3) . . ?
C13 N12 C19 118.4(3) . . ?
C11 N12 C19 110.1(3) . . ?
N12 C13 N14 121.3(3) . . ?
N12 C13 C18 120.8(3) . . ?
N14 C13 C18 117.9(3) . . ?
C15 N14 C13 119.0(3) . . ?
C15 N14 Pt 117.3(2) . . ?
C13 N14 Pt 123.7(2) . . ?
C16 C15 N14 124.7(3) . . ?
C15 C16 C17 116.7(4) . . ?
C18 C17 C16 120.7(4) . . ?
C17 C18 C13 120.5(3) . . ?
N22 C21 P1 114.2(2) . . ?
C23 N22 C21 119.5(3) . . ?
C23 N22 C29 121.9(3) . . ?
C21 N22 C29 117.4(3) . . ?
N24 C23 N22 115.9(3) . . ?
N24 C23 C28 122.3(3) . . ?
N22 C23 C28 121.8(3) . . ?
C25 N24 C23 117.9(3) . . ?
N24 C25 C26 123.7(4) . . ?
C25 C26 C27 117.8(4) . . ?
C28 C27 C26 120.3(3) . . ?
C27 C28 C23 117.9(3) . . ?
N32 C31 P2 113.6(2) . . ?
C33 N32 C31 118.0(3) . . ?
C33 N32 C39 116.7(3) . . ?
C31 N32 C39 110.6(3) . . ?
N34 C33 N32 118.8(3) . . ?
N34 C33 C38 118.9(4) . . ?
N32 C33 C38 122.3(3) . . ?
C35 N34 C33 119.0(3) . . ?
C35 N34 Pt 119.6(2) . . ?
C33 N34 Pt 120.6(2) . . ?
N34 C35 C36 123.5(4) . . ?
C35 C36 C37 118.0(4) . . ?
C38 C37 C36 120.0(4) . . ?
C37 C38 C33 120.1(4) . . ?
N42 C41 P2 111.6(2) . . ?
C43 N42 C49 121.1(3) . . ?
C43 N42 C41 119.6(3) . . ?
C49 N42 C41 119.1(3) . . ?
N44 C43 N42 116.4(3) . . ?
N44 C43 C48 121.9(3) . . ?
N42 C43 C48 121.7(3) . . ?
C43 N44 C45 117.6(3) . . ?
N44 C45 C46 124.0(4) . . ?
C45 C46 C47 118.2(4) . . ?
C48 C47 C46 119.8(4) . . ?
C47 C48 C43 118.3(4) . . ?
O12 Cl1 O13 111.2(2) . . ?
O12 Cl1 O11 109.5(2) . . ?
O13 Cl1 O11 109.8(2) . . ?
O12 Cl1 O14 109.8(3) . . ?
O13 Cl1 O14 108.8(3) . . ?
O11 Cl1 O14 107.7(3) . . ?
O24 Cl2 O22 109.2(8) . . ?
O24 Cl2 O21 111.8(8) . . ?
O22 Cl2 O21 109.8(7) . . ?
O24 Cl2 O23 108.1(8) . . ?
O22 Cl2 O23 110.7(8) . . ?
O21 Cl2 O23 107.2(7) . . ?
O24' Cl2' O21' 108.7(9) . . ?
O24' Cl2' O23' 111.0(9) . . ?
O21' Cl2' O23' 110.7(9) . . ?
O24' Cl2' O22' 108.6(9) . . ?
O21' Cl2' O22' 111.4(9) . . ?
O23' Cl2' O22' 106.3(8) . . ?
O23" Cl2" O22" 110.6(9) . . ?
O23" Cl2" O21" 110.5(9) . . ?
O22" Cl2" O21" 108.1(9) . . ?
O23" Cl2" O24" 109.6(9) . . ?
O22" Cl2" O24" 108.2(9) . . ?
O21" Cl2" O24" 109.7(9) . . ?
O50 C50 C51 122.8(7) . . ?
O50 C50 C52 122.9(7) . . ?
C51 C50 C52 114.3(6) . . ?
O50' C50' C51' 122.5(14) . . ?
O50' C50' C52' 122.6(14) . . ?
C51' C50' C52' 114.9(15) . . ?

loop_
_geom_bond_atom_site_label_1
_geom_bond_atom_site_label_2
_geom_bond_distance
_geom_bond_site_symmetry_2
_geom_bond_publ_flag
Pt N14 2.119(3) . ?
Pt N34 2.131(2) . ?
Pt P1 2.1879(7) . ?
Pt P2 2.1880(8) . ?
P1 C1 1.809(3) . ?
P1 C11 1.814(3) . ?
P1 C21 1.841(3) . ?
P2 C6 1.807(3) . ?
P2 C31 1.828(3) . ?
P2 C41 1.835(3) . ?
C1 C2 1.398(4) . ?
C1 C6 1.406(4) . ?
C2 C3 1.393(6) . ?
C3 C4 1.374(6) . ?
C4 C5 1.388(5) . ?
C5 C6 1.388(5) . ?
C11 N12 1.464(5) . ?
N12 C13 1.358(5) . ?
N12 C19 1.466(4) . ?
C13 N14 1.377(4) . ?
C13 C18 1.417(5) . ?
N14 C15 1.360(4) . ?
C15 C16 1.354(5) . ?
C16 C17 1.393(6) . ?
C17 C18 1.371(7) . ?
C21 N22 1.444(4) . ?
N22 C23 1.377(4) . ?
N22 C29 1.453(4) . ?
C23 N24 1.339(4) . ?
C23 C28 1.409(4) . ?
N24 C25 1.337(5) . ?
C25 C26 1.380(6) . ?
C26 C27 1.381(6) . ?
C27 C28 1.374(5) . ?
C31 N32 1.469(5) . ?
N32 C33 1.384(5) . ?
N32 C39 1.472(4) . ?
C33 N34 1.375(4) . ?
C33 C38 1.408(4) . ?
N34 C35 1.338(4) . ?
C35 C36 1.368(5) . ?
C36 C37 1.380(7) . ?
C37 C38 1.367(7) . ?
C41 N42 1.445(4) . ?
N42 C43 1.369(4) . ?
N42 C49 1.444(5) . ?
C43 N44 1.341(4) . ?
C43 C48 1.410(4) . ?
N44 C45 1.343(5) . ?
C45 C46 1.370(6) . ?
C46 C47 1.379(7) . ?
C47 C48 1.376(6) . ?
Cl1 O12 1.414(4) . ?
Cl1 O13 1.417(3) . ?
Cl1 O11 1.425(3) . ?
Cl1 O14 1.426(4) . ?
Cl2 O24 1.421(10) . ?
Cl2 O22 1.430(10) . ?
Cl2 O21 1.434(9) . ?
Cl2 O23 1.442(10) . ?
Cl2' O24' 1.402(11) . ?
Cl2' O21' 1.419(10) . ?
Cl2' O23' 1.431(11) . ?
Cl2' O22' 1.450(11) . ?
Cl2" O23" 1.417(12) . ?
Cl2" O22" 1.430(11) . ?
Cl2" O21" 1.431(10) . ?
Cl2" O24" 1.440(10) . ?
O50 C50 1.188(7) . ?
C50 C51 1.480(9) . ?
C50 C52 1.489(9) . ?
O50' C50' 1.190(16) . ?
C50' C51' 1.481(15) . ?
C50' C52' 1.482(15) . ?
